data_7036682
loop_
_publ_author_name
'Liu, Yan-Qing'
'Ren, Guo-Jian'
'Zhang, Ying-Hui'
'Xu, Jian'
'Bu, Xian-He'

_publ_section_title
;
 Constructing novel Cd(ii) metal-organic frameworks based on different
 highly connected secondary building units via alteration of reaction
 conditions.
;
_journal_issue 47
_journal_name_full 'Dalton transactions (Cambridge, England : 2003)'
_journal_page_first 20361
_journal_page_last 20366
_journal_paper_doi 10.1039/c5dt02987b
_journal_volume 44
_journal_year 2015
_chemical_formula_sum 'C61 H74 Cd5 N42 O13'
_chemical_formula_weight 2165.62
_space_group_crystal_system monoclinic
_space_group_IT_number 14
_space_group_name_Hall '-P 2yn'
_space_group_name_H-M_alt 'P 1 21/n 1'
_symmetry_space_group_name_Hall '-P 2yn'
_symmetry_space_group_name_H-M 'P 1 21/n 1'
_atom_sites_solution_hydrogens geom
_audit_creation_method SHELXL-2014/7
_audit_update_record
;
2015-09-21 deposited with the CCDC.
2015-09-29 downloaded from the CCDC.
;
_cell_angle_alpha 90
_cell_angle_beta 96.843(2)
_cell_angle_gamma 90
_cell_formula_units_Z 2
_cell_length_a 12.6177(19)
_cell_length_b 12.5869(18)
_cell_length_c 28.561(4)
_cell_measurement_reflns_used 15763
_cell_measurement_temperature 113
_cell_measurement_theta_max 28.7
_cell_measurement_theta_min 1.8
_cell_volume 4503.7(11)
_computing_cell_refinement 'CrystalClear (Rigaku Inc., 2008)'
_computing_data_collection 'CrystalClear (Rigaku Inc., 2008)'
_computing_data_reduction 'CrystalClear-SM Expert 2.1 b42 (Rigaku, 2015)'
_computing_molecular_graphics 'CrystalClear (Rigaku Inc., 2008)'
_computing_structure_refinement 'SHELXL-2014/7 (Sheldrick, 2014)'
_computing_structure_solution 'SHELXS-97 (Sheldrick, 1990)'
_diffrn_ambient_temperature 113
_diffrn_measured_fraction_theta_full 0.998
_diffrn_measured_fraction_theta_max 0.970
_diffrn_measurement_device_type Rigaku
_diffrn_measurement_method dtprofit.ref
_diffrn_radiation_type MoK\a
_diffrn_radiation_wavelength 0.71073
_diffrn_reflns_av_R_equivalents 0.0945
_diffrn_reflns_av_unetI/netI 0.0590
_diffrn_reflns_laue_measured_fraction_full 0.998
_diffrn_reflns_laue_measured_fraction_max 0.970
_diffrn_reflns_limit_h_max 14
_diffrn_reflns_limit_h_min -14
_diffrn_reflns_limit_k_max 14
_diffrn_reflns_limit_k_min -14
_diffrn_reflns_limit_l_max 33
_diffrn_reflns_limit_l_min -33
_diffrn_reflns_number 42658
_diffrn_reflns_point_group_measured_fraction_full 0.998
_diffrn_reflns_point_group_measured_fraction_max 0.970
_diffrn_reflns_theta_full 25.005
_diffrn_reflns_theta_max 25.005
_diffrn_reflns_theta_min 1.770
_exptl_absorpt_coefficient_mu 1.239
_exptl_absorpt_correction_T_max 1.00
_exptl_absorpt_correction_T_min 0.708
_exptl_absorpt_correction_type multi-scan
_exptl_absorpt_process_details 'CrystalClear-SM Expert 2.1 b42 (Rigaku, 2015)'
_exptl_crystal_colour colourless
_exptl_crystal_density_diffrn 1.597
_exptl_crystal_description block
_exptl_crystal_F_000 2156
_exptl_crystal_size_max 0.3
_exptl_crystal_size_mid 0.2
_exptl_crystal_size_min 0.1
_platon_squeeze_details
;
The total potential solvent accessible void is 1878 eA3, indicating more
solvent molecules can reside in the crystal structure. Based on the TG
and elemental analysis, two DMF molecules and one dimethylamine cation 
were included in the final molecules.
;
_refine_diff_density_max 6.714
_refine_diff_density_min -5.527
_refine_diff_density_rms 0.522
_refine_ls_extinction_method none
_refine_ls_goodness_of_fit_ref 0.870
_refine_ls_hydrogen_treatment constr
_refine_ls_matrix_type full
_refine_ls_number_parameters 450
_refine_ls_number_reflns 7926
_refine_ls_number_restraints 442
_refine_ls_restrained_S_all 0.854
_refine_ls_R_factor_all 0.1212
_refine_ls_R_factor_gt 0.1205
_refine_ls_shift/su_max 0.000
_refine_ls_shift/su_mean 0.000
_refine_ls_structure_factor_coef Fsqd
_refine_ls_weighting_details 'w=1/[\s^2^(Fo^2^)+(0.1662P)^2^+577.4791P] where P=(Fo^2^+2Fc^2^)/3'
_refine_ls_weighting_scheme calc
_refine_ls_wR_factor_gt 0.3052
_refine_ls_wR_factor_ref 0.3058
_reflns_Friedel_coverage 0.000
_reflns_number_gt 7846
_reflns_number_total 7926
_reflns_threshold_expression 'I > 2\s(I)'
_cod_data_source_file c5dt02987b2.cif
_cod_data_source_block 2
_cod_depositor_comments
;
The following automatic conversions were performed:

'_exptl_absorpt_correction_type' value 'Multi-scan' changed to
'multi-scan' according to
/usr/data/users/saulius/crontab/automatic-downloads/rss-feeds/RSC/lib/dictionaries/cif_core.dic
dictionary named 'cif_core.dic' version 2.4.2 from 2011-04-26.

Automatic conversion script
Id: cif_fix_values 3271 2015-04-21 07:52:19Z andrius 

 Adding full bibliography for 7036681--7036683.cif.
;
_cod_original_cell_volume 4503.6(11)
_cod_database_code 7036682
_audit_block_doi 10.5517/cc1j4p2f
_shelx_shelxl_version_number 2014/7
_shelx_space_group_comment
;
The symmetry employed for this shelxl refinement is uniquely defined
by the following loop, which should always be used as a source of
symmetry information in preference to the above space-group names.
They are only intended as comments.
;

loop_
_space_group_symop_operation_xyz
'x, y, z'
'-x+1/2, y+1/2, -z+1/2'
'-x, -y, -z'
'x-1/2, -y-1/2, z-1/2'

loop_
_atom_site_label
_atom_site_type_symbol
_atom_site_fract_x
_atom_site_fract_y
_atom_site_fract_z
_atom_site_U_iso_or_equiv
_atom_site_adp_type
_atom_site_occupancy
_atom_site_site_symmetry_order
_atom_site_calc_flag
_atom_site_refinement_flags_posn
_atom_site_refinement_flags_adp
_atom_site_refinement_flags_occupancy
Cd01 Cd 0.56519(9) 0.33108(9) 0.61115(4) 0.0047(3) Uani 1 1 d . U .
Cd02 Cd 0.35593(9) 0.54014(9) 0.60876(4) 0.0053(3) Uani 1 1 d . U .
Cd03 Cd 0.5000 0.5000 0.5000 0.0070(3) Uani 1 2 d S U P
O2 O 0.4419(9) 0.4281(9) 0.5637(4) 0.0067(6) Uani 1 1 d . U .
N4 N 0.9758(11) 0.0663(11) 0.8463(5) 0.0102(12) Uani 1 1 d . U .
N14 N 0.5271(11) 0.7656(11) 0.5331(5) 0.0086(8) Uani 1 1 d . U .
N3 N 0.8998(11) -0.0086(11) 0.8454(5) 0.0099(12) Uani 1 1 d . U .
N5 N 0.9454(11) 0.1366(11) 0.8118(5) 0.0099(11) Uani 1 1 d . U .
N1 N 0.6796(11) 0.2430(11) 0.6701(5) 0.0073(9) Uani 1 1 d . U .
N17 N 0.3231(11) 0.5288(11) 0.4608(5) 0.0089(8) Uani 1 1 d . U .
N15 N 0.5251(12) 1.1594(12) 0.5790(5) 0.0110(12) Uani 1 1 d . U .
N8 N 0.0799(11) 0.8123(12) 0.8414(5) 0.0107(12) Uani 1 1 d . U .
N10 N 0.2128(11) 0.8708(12) 0.8076(5) 0.0106(11) Uani 1 1 d . U .
N11 N 0.3899(11) 0.7835(11) 0.5742(5) 0.0085(8) Uani 1 1 d . U .
N13 N 0.4818(11) 0.6687(11) 0.5362(5) 0.0077(7) Uani 1 1 d . U .
N19 N 0.2015(11) 0.6288(12) 0.4236(5) 0.0094(10) Uani 1 1 d . U .
N9 N 0.1517(11) 0.8881(11) 0.8419(5) 0.0106(12) Uani 1 1 d . U .
N12 N 0.4021(11) 0.6808(11) 0.5615(5) 0.0076(7) Uani 1 1 d . U .
C17 C 0.8529(13) 0.1010(13) 0.7922(6) 0.0093(11) Uani 1 1 d . U .
N2 N 0.8214(11) 0.0128(11) 0.8120(5) 0.0100(11) Uani 1 1 d . U .
C00Q C 0.1578(13) 0.5438(14) 0.4431(6) 0.0099(10) Uani 1 1 d . U .
C11 C 0.1740(13) 0.7795(14) 0.7873(6) 0.0103(11) Uani 1 1 d . U .
N7 N 0.0917(11) 0.7426(12) 0.8087(5) 0.0108(11) Uani 1 1 d . U .
C13 C 0.8303(13) 0.2432(13) 0.7292(6) 0.0087(10) Uani 1 1 d . U .
H13 H 0.8918 0.2769 0.7430 0.010 Uiso 1 1 calc R U .
N6 N 0.2808(11) 0.6433(11) 0.6645(5) 0.0077(9) Uani 1 1 d . U .
C14 C 0.7927(13) 0.1504(13) 0.7503(6) 0.0093(11) Uani 1 1 d . U .
C15 C 0.6942(13) 0.1107(13) 0.7310(6) 0.0088(10) Uani 1 1 d . U .
H15 H 0.6631 0.0537 0.7450 0.011 Uiso 1 1 calc R U .
N16 N 0.2302(11) 0.4812(11) 0.4663(5) 0.0095(9) Uani 1 1 d . U .
C2 C -0.0297(14) 0.6083(14) 0.4228(6) 0.0108(11) Uani 1 1 d . U .
H2 H -0.0033 0.6753 0.4168 0.013 Uiso 1 1 calc R U .
N18 N 0.3047(11) 0.6153(11) 0.4362(5) 0.0089(9) Uani 1 1 d . U .
C3 C 0.0398(13) 0.5289(13) 0.4374(6) 0.0101(10) Uani 1 1 d . U .
C20 C 0.6003(14) 1.1000(14) 0.5633(6) 0.0105(11) Uani 1 1 d . U .
H20 H 0.6645 1.1320 0.5583 0.013 Uiso 1 1 calc R U .
C18 C 0.4120(14) 1.0104(14) 0.5771(6) 0.0104(11) Uani 1 1 d . U .
H18 H 0.3459 0.9823 0.5818 0.012 Uiso 1 1 calc R U .
C22 C 0.4913(13) 0.9443(13) 0.5625(6) 0.0096(9) Uani 1 1 d . U .
C12 C 0.7758(13) 0.2828(13) 0.6888(6) 0.0083(10) Uani 1 1 d . U .
H12 H 0.8054 0.3388 0.6735 0.010 Uiso 1 1 calc R U .
N20 N -0.1794(12) 0.4931(12) 0.4232(5) 0.0113(12) Uani 1 1 d . U .
C19 C 0.4322(14) 1.1166(14) 0.5844(6) 0.0105(11) Uani 1 1 d . U .
H19 H 0.3785 1.1598 0.5936 0.013 Uiso 1 1 calc R U .
C21 C 0.5875(13) 0.9924(14) 0.5540(6) 0.0104(10) Uani 1 1 d . U .
C7 C 0.2137(13) 0.7327(13) 0.7467(6) 0.0103(11) Uani 1 1 d . U .
C01B C 0.4698(13) 0.8312(13) 0.5563(6) 0.0093(9) Uani 1 1 d . U .
C8 C 0.1645(13) 0.6421(13) 0.7249(6) 0.0092(10) Uani 1 1 d . U .
H8 H 0.1077 0.6103 0.7375 0.011 Uiso 1 1 calc R U .
C5 C -0.1129(13) 0.4150(14) 0.4381(6) 0.0109(11) Uani 1 1 d . U .
H5 H -0.1412 0.3488 0.4440 0.013 Uiso 1 1 calc R U .
C6 C 0.2957(13) 0.7772(14) 0.7245(6) 0.0094(10) Uani 1 1 d . U .
H6 H 0.3287 0.8392 0.7365 0.011 Uiso 1 1 calc R U .
C16 C 0.6440(13) 0.1575(13) 0.6909(6) 0.0080(10) Uani 1 1 d . U .
H16 H 0.5805 0.1273 0.6773 0.010 Uiso 1 1 calc R U .
C9 C 0.1993(13) 0.6012(14) 0.6856(6) 0.0090(10) Uani 1 1 d . U .
H9 H 0.1656 0.5407 0.6723 0.011 Uiso 1 1 calc R U .
C1 C -0.1369(14) 0.5916(14) 0.4169(6) 0.0108(11) Uani 1 1 d . U .
H1 H -0.1825 0.6483 0.4084 0.013 Uiso 1 1 calc R U .
C10 C 0.3286(13) 0.7303(13) 0.6849(6) 0.0090(10) Uani 1 1 d . U .
H10 H 0.3859 0.7600 0.6719 0.011 Uiso 1 1 calc R U .
C4 C -0.0053(13) 0.4281(14) 0.4451(6) 0.0107(11) Uani 1 1 d . U .
H4 H 0.0387 0.3711 0.4549 0.013 Uiso 1 1 calc R U .
C1AA C 0.2905(12) 0.2866(12) 0.5153(5) 0.0041(18) Uani 1 1 d . U .
H1AA H 0.3207 0.2166 0.5150 0.006 Uiso 1 1 calc R U .
H1AB H 0.2241 0.2883 0.4950 0.006 Uiso 1 1 calc R U .
H1AC H 0.2782 0.3045 0.5469 0.006 Uiso 1 1 calc R U .
O1 O 0.3659(9) 0.3647(9) 0.4982(4) 0.0107(8) Uani 1 1 d . U .

loop_
_atom_site_aniso_label
_atom_site_aniso_U_11
_atom_site_aniso_U_22
_atom_site_aniso_U_33
_atom_site_aniso_U_23
_atom_site_aniso_U_13
_atom_site_aniso_U_12
Cd01 0.0065(5) 0.0048(5) 0.0025(5) 0.0003(4) -0.0007(4) -0.0007(4)
Cd02 0.0056(5) 0.0070(5) 0.0032(5) -0.0006(4) 0.0004(4) -0.0005(4)
Cd03 0.0090(6) 0.0082(6) 0.0038(6) 0.0008(4) 0.0004(5) -0.0004(5)
O2 0.0061(11) 0.0072(8) 0.0070(8) 0.0011(6) 0.0021(6) 0.0013(8)
N4 0.0101(13) 0.0102(15) 0.0101(14) 0.0004(9) 0.0005(9) 0.0001(9)
N14 0.0086(12) 0.0085(9) 0.0087(13) 0.0003(9) 0.0010(9) -0.0007(8)
N3 0.0101(15) 0.0099(14) 0.0097(14) 0.0004(9) 0.0009(9) 0.0002(9)
N5 0.0098(13) 0.0100(13) 0.0099(14) 0.0002(9) 0.0005(8) 0.0000(9)
N1 0.0072(12) 0.0072(12) 0.0072(12) 0.0007(9) 0.0001(8) 0.0007(8)
N17 0.0090(9) 0.0096(11) 0.0081(11) 0.0002(8) 0.0004(8) 0.0000(8)
N15 0.0110(14) 0.0109(14) 0.0111(16) -0.0001(10) 0.0012(10) -0.0001(8)
N8 0.0107(15) 0.0108(15) 0.0106(14) -0.0002(9) 0.0016(10) 0.0002(9)
N10 0.0108(14) 0.0107(13) 0.0104(14) -0.0005(9) 0.0015(9) 0.0000(9)
N11 0.0091(12) 0.0079(8) 0.0086(13) 0.0003(8) 0.0009(9) 0.0005(8)
N13 0.0079(11) 0.0081(7) 0.0073(11) 0.0009(7) 0.0015(8) -0.0003(8)
N19 0.0091(10) 0.0096(12) 0.0093(14) -0.0002(9) 0.0009(9) 0.0005(8)
N9 0.0106(15) 0.0108(14) 0.0104(14) -0.0003(9) 0.0015(9) 0.0002(9)
N12 0.0079(12) 0.0076(7) 0.0074(11) 0.0007(7) 0.0011(9) 0.0005(8)
C17 0.0093(13) 0.0094(13) 0.0092(13) 0.0001(9) 0.0009(8) 0.0001(9)
N2 0.0102(13) 0.0099(13) 0.0098(14) 0.0006(9) 0.0008(9) -0.0001(9)
C00Q 0.0097(9) 0.0100(13) 0.0099(14) 0.0000(9) 0.0010(9) 0.0000(7)
C11 0.0105(14) 0.0103(14) 0.0102(13) -0.0003(8) 0.0015(9) 0.0002(9)
N7 0.0110(14) 0.0110(14) 0.0107(14) -0.0003(9) 0.0018(9) -0.0002(9)
C13 0.0083(13) 0.0091(13) 0.0083(12) 0.0000(9) -0.0001(8) 0.0001(9)
N6 0.0077(13) 0.0078(12) 0.0077(11) -0.0006(8) 0.0016(9) 0.0008(8)
C14 0.0093(13) 0.0092(13) 0.0092(13) 0.0002(9) 0.0007(8) 0.0000(9)
C15 0.0093(12) 0.0086(13) 0.0085(12) 0.0013(9) 0.0007(9) 0.0001(9)
N16 0.0094(9) 0.0097(12) 0.0095(14) 0.0001(9) 0.0010(9) -0.0004(8)
C2 0.0105(11) 0.0108(13) 0.0110(15) -0.0001(10) 0.0010(10) 0.0004(8)
N18 0.0089(10) 0.0090(12) 0.0086(13) 0.0001(9) 0.0005(9) 0.0005(8)
C3 0.0099(9) 0.0104(12) 0.0100(15) -0.0001(10) 0.0013(9) 0.0000(7)
C20 0.0104(13) 0.0103(12) 0.0107(16) 0.0000(10) 0.0011(10) -0.0005(8)
C18 0.0106(13) 0.0101(11) 0.0104(15) -0.0003(10) 0.0012(10) 0.0004(8)
C22 0.0098(12) 0.0093(9) 0.0097(14) 0.0000(9) 0.0010(10) -0.0002(7)
C12 0.0076(11) 0.0086(13) 0.0083(12) -0.0001(9) -0.0007(8) 0.0004(9)
N20 0.0111(13) 0.0113(14) 0.0114(16) 0.0001(10) 0.0013(10) -0.0001(7)
C19 0.0106(13) 0.0102(12) 0.0106(16) -0.0003(10) 0.0011(10) 0.0003(9)
C21 0.0103(12) 0.0103(11) 0.0106(15) 0.0002(10) 0.0013(10) -0.0007(8)
C7 0.0104(14) 0.0103(14) 0.0102(13) -0.0004(8) 0.0015(9) 0.0000(9)
C01B 0.0095(13) 0.0091(8) 0.0093(14) 0.0000(9) 0.0011(9) -0.0003(7)
C8 0.0091(13) 0.0098(13) 0.0089(12) 0.0001(9) 0.0023(9) 0.0003(9)
C5 0.0109(12) 0.0108(13) 0.0110(16) 0.0001(10) 0.0013(10) -0.0004(8)
C6 0.0098(13) 0.0092(13) 0.0092(12) -0.0013(8) 0.0010(9) 0.0000(9)
C16 0.0087(13) 0.0075(12) 0.0079(12) 0.0015(9) 0.0009(8) 0.0008(8)
C9 0.0087(13) 0.0097(13) 0.0089(12) 0.0000(9) 0.0029(9) 0.0006(9)
C1 0.0105(11) 0.0109(13) 0.0109(16) 0.0000(10) 0.0013(10) 0.0003(9)
C10 0.0095(13) 0.0083(12) 0.0090(12) -0.0016(9) 0.0008(9) 0.0005(9)
C4 0.0107(12) 0.0107(12) 0.0107(16) 0.0001(10) 0.0015(10) -0.0004(8)
C1AA 0.005(2) 0.005(2) 0.002(3) -0.0013(18) -0.0014(19) 0.0024(17)
O1 0.0113(13) 0.0099(9) 0.0108(12) 0.0003(8) 0.0007(9) -0.0017(8)

loop_
_atom_type_symbol
_atom_type_description
_atom_type_scat_dispersion_real
_atom_type_scat_dispersion_imag
_atom_type_scat_source
C C 0.0033 0.0016 'International Tables Vol C Tables 4.2.6.8 and 6.1.1.4'
H H 0.0000 0.0000 'International Tables Vol C Tables 4.2.6.8 and 6.1.1.4'
Cd Cd -0.8075 1.2024 'International Tables Vol C Tables 4.2.6.8 and 6.1.1.4'
N N 0.0061 0.0033 'International Tables Vol C Tables 4.2.6.8 and 6.1.1.4'
O O 0.0106 0.0060 'International Tables Vol C Tables 4.2.6.8 and 6.1.1.4'

loop_
_geom_angle_atom_site_label_1
_geom_angle_atom_site_label_2
_geom_angle_atom_site_label_3
_geom_angle
_geom_angle_site_symmetry_1
_geom_angle_site_symmetry_3
O2 Cd01 N18 88.7(4) . 3_666
O2 Cd01 N1 170.9(4) . .
N18 Cd01 N1 97.8(5) 3_666 .
O2 Cd01 N15 99.0(5) . 1_545
N18 Cd01 N15 99.8(5) 3_666 1_545
N1 Cd01 N15 86.2(5) . 1_545
O2 Cd01 N3 85.9(4) . 2_656
N18 Cd01 N3 87.6(5) 3_666 2_656
N1 Cd01 N3 88.1(5) . 2_656
N15 Cd01 N3 171.2(5) 1_545 2_656
O2 Cd01 N8 83.0(4) . 2_546
N18 Cd01 N8 168.6(5) 3_666 2_546
N1 Cd01 N8 89.6(5) . 2_546
N15 Cd01 N8 89.3(5) 1_545 2_546
N3 Cd01 N8 84.0(5) 2_656 2_546
O2 Cd02 N6 171.8(4) . .
O2 Cd02 N20 99.5(5) . 3_566
N6 Cd02 N20 85.5(5) . 3_566
O2 Cd02 N12 88.5(4) . .
N6 Cd02 N12 96.9(5) . .
N20 Cd02 N12 101.6(5) 3_566 .
O2 Cd02 N4 86.3(4) . 2_656
N6 Cd02 N4 87.9(5) . 2_656
N20 Cd02 N4 170.1(5) 3_566 2_656
N12 Cd02 N4 86.5(5) . 2_656
O2 Cd02 N9 83.8(4) . 2_546
N6 Cd02 N9 89.7(5) . 2_546
N20 Cd02 N9 89.1(5) 3_566 2_546
N12 Cd02 N9 167.8(5) . 2_546
N4 Cd02 N9 83.5(5) 2_656 2_546
O2 Cd03 O2 180.0 3_666 .
O2 Cd03 O1 55.2(4) 3_666 3_666
O2 Cd03 O1 124.8(4) . 3_666
O2 Cd03 O1 124.8(4) 3_666 .
O2 Cd03 O1 55.2(4) . .
O1 Cd03 O1 180.0 3_666 .
O2 Cd03 N17 93.6(4) 3_666 3_666
O2 Cd03 N17 86.4(4) . 3_666
O1 Cd03 N17 58.9(4) 3_666 3_666
O1 Cd03 N17 121.1(4) . 3_666
O2 Cd03 N17 86.4(4) 3_666 .
O2 Cd03 N17 93.6(4) . .
O1 Cd03 N17 121.1(4) 3_666 .
O1 Cd03 N17 58.9(4) . .
N17 Cd03 N17 180.0 3_666 .
O2 Cd03 N13 87.1(4) 3_666 3_666
O2 Cd03 N13 92.9(4) . 3_666
O1 Cd03 N13 122.5(4) 3_666 3_666
O1 Cd03 N13 57.5(4) . 3_666
N17 Cd03 N13 86.3(5) 3_666 3_666
N17 Cd03 N13 93.7(5) . 3_666
O2 Cd03 N13 92.9(4) 3_666 .
O2 Cd03 N13 87.1(4) . .
O1 Cd03 N13 57.5(4) 3_666 .
O1 Cd03 N13 122.5(4) . .
N17 Cd03 N13 93.7(5) 3_666 .
N17 Cd03 N13 86.3(5) . .
N13 Cd03 N13 180.0(6) 3_666 .
Cd03 O2 Cd02 115.8(5) . .
Cd03 O2 Cd01 115.7(5) . .
Cd02 O2 Cd01 109.4(4) . .
N5 N4 N3 107.9(13) . .
N5 N4 Cd02 130.3(11) . 2_646
N3 N4 Cd02 120.3(10) . 2_646
C01B N14 N13 105.7(13) . .
N2 N3 N4 110.1(14) . .
N2 N3 Cd01 128.8(11) . 2_646
N4 N3 Cd01 119.8(10) . 2_646
C17 N5 N4 104.4(14) . .
C16 N1 C12 117.0(14) . .
C16 N1 Cd01 119.2(11) . .
C12 N1 Cd01 123.2(11) . .
N18 N17 N16 109.5(13) . .
N18 N17 Cd03 118.3(10) . .
N16 N17 Cd03 130.9(10) . .
C19 N15 C20 119.5(15) . .
C19 N15 Cd01 118.5(12) . 1_565
C20 N15 Cd01 120.9(11) . 1_565
N9 N8 N7 111.0(14) . .
N9 N8 Cd01 119.4(11) . 2_556
N7 N8 Cd01 128.8(11) . 2_556
N9 N10 C11 104.0(14) . .
N12 N11 C01B 102.3(13) . .
N12 N13 N14 106.7(13) . .
N12 N13 Cd03 117.4(10) . .
N14 N13 Cd03 135.3(10) . .
N18 N19 C00Q 102.8(13) . .
N8 N9 N10 109.4(14) . .
N8 N9 Cd02 120.8(11) . 2_556
N10 N9 Cd02 129.2(11) . 2_556
N13 N12 N11 112.1(13) . .
N13 N12 Cd02 119.2(10) . .
N11 N12 Cd02 121.5(10) . .
N5 C17 N2 113.6(15) . .
N5 C17 C14 123.2(15) . .
N2 C17 C14 123.2(15) . .
N3 N2 C17 104.0(14) . .
N16 C00Q N19 112.7(15) . .
N16 C00Q C3 127.0(16) . .
N19 C00Q C3 120.3(15) . .
N7 C11 N10 110.9(15) . .
N7 C11 C7 125.8(16) . .
N10 C11 C7 123.2(15) . .
N8 N7 C11 104.7(14) . .
C12 C13 C14 119.9(16) . .
C12 C13 H13 120.1 . .
C14 C13 H13 120.1 . .
C10 N6 C9 116.6(14) . .
C10 N6 Cd02 123.3(11) . .
C9 N6 Cd02 118.2(11) . .
C15 C14 C13 117.1(15) . .
C15 C14 C17 121.2(15) . .
C13 C14 C17 121.6(15) . .
C16 C15 C14 118.5(16) . .
C16 C15 H15 120.8 . .
C14 C15 H15 120.8 . .
C00Q N16 N17 103.7(14) . .
C3 C2 C1 121.3(17) . .
C3 C2 H2 119.3 . .
C1 C2 H2 119.3 . .
N19 N18 N17 111.2(14) . .
N19 N18 Cd01 122.7(10) . 3_666
N17 N18 Cd01 117.4(10) . 3_666
C2 C3 C4 116.6(15) . .
C2 C3 C00Q 122.7(16) . .
C4 C3 C00Q 120.6(15) . .
N15 C20 C21 122.9(16) . .
N15 C20 H20 118.6 . .
C21 C20 H20 118.6 . .
C19 C18 C22 119.8(16) . .
C19 C18 H18 120.1 . .
C22 C18 H18 120.1 . .
C21 C22 C18 117.3(15) . .
C21 C22 C01B 123.6(16) . .
C18 C22 C01B 119.1(15) . .
N1 C12 C13 122.1(16) . .
N1 C12 H12 118.9 . .
C13 C12 H12 118.9 . .
C5 N20 C1 118.0(15) . .
C5 N20 Cd02 121.8(12) . 3_566
C1 N20 Cd02 118.6(11) . 3_566
N15 C19 C18 122.1(17) . .
N15 C19 H19 118.9 . .
C18 C19 H19 118.9 . .
C22 C21 C20 118.2(16) . .
C6 C7 C8 115.8(15) . .
C6 C7 C11 123.4(16) . .
C8 C7 C11 120.6(15) . .
N14 C01B N11 113.2(15) . .
N14 C01B C22 124.5(15) . .
N11 C01B C22 122.3(15) . .
C9 C8 C7 120.4(16) . .
C9 C8 H8 119.8 . .
C7 C8 H8 119.8 . .
N20 C5 C4 122.6(17) . .
N20 C5 H5 118.7 . .
C4 C5 H5 118.7 . .
C10 C6 C7 120.8(16) . .
C10 C6 H6 119.6 . .
C7 C6 H6 119.6 . .
N1 C16 C15 124.9(16) . .
N1 C16 H16 117.6 . .
C15 C16 H16 117.6 . .
C8 C9 N6 123.7(16) . .
C8 C9 H9 118.1 . .
N6 C9 H9 118.1 . .
N20 C1 C2 121.5(16) . .
N20 C1 H1 119.3 . .
C2 C1 H1 119.3 . .
N6 C10 C6 122.6(16) . .
N6 C10 H10 118.7 . .
C6 C10 H10 118.7 . .
C5 C4 C3 119.9(16) . .
C5 C4 H4 120.1 . .
C3 C4 H4 120.1 . .
O1 C1AA H1AA 109.5 . .
O1 C1AA H1AB 109.5 . .
H1AA C1AA H1AB 109.5 . .
O1 C1AA H1AC 109.5 . .
H1AA C1AA H1AC 109.5 . .
H1AB C1AA H1AC 109.5 . .
C1AA O1 Cd03 159.8(9) . .

loop_
_geom_bond_atom_site_label_1
_geom_bond_atom_site_label_2
_geom_bond_distance
_geom_bond_site_symmetry_2
Cd01 O2 2.290(11) .
Cd01 N18 2.348(14) 3_666
Cd01 N1 2.360(14) .
Cd01 N15 2.379(15) 1_545
Cd01 N3 2.383(14) 2_656
Cd01 N8 2.415(14) 2_546
Cd02 O2 2.271(11) .
Cd02 N6 2.340(14) .
Cd02 N20 2.342(15) 3_566
Cd02 N12 2.341(14) .
Cd02 N4 2.370(14) 2_656
Cd02 N9 2.387(14) 2_546
Cd03 O2 2.232(11) 3_666
Cd03 O2 2.232(11) .
Cd03 O1 2.397(12) 3_666
Cd03 O1 2.397(12) .
Cd03 N17 2.402(14) 3_666
Cd03 N17 2.402(14) .
Cd03 N13 2.384(14) 3_666
Cd03 N13 2.384(14) .
N4 N5 1.35(2) .
N4 N3 1.34(2) .
N4 Cd02 2.370(14) 2_646
N14 C01B 1.33(2) .
N14 N13 1.35(2) .
N3 N2 1.32(2) .
N3 Cd01 2.383(14) 2_646
N5 C17 1.31(2) .
N1 C16 1.33(2) .
N1 C12 1.36(2) .
N17 N18 1.30(2) .
N17 N16 1.34(2) .
N15 C19 1.32(2) .
N15 C20 1.33(2) .
N15 Cd01 2.379(15) 1_565
N8 N9 1.31(2) .
N8 N7 1.30(2) .
N8 Cd01 2.416(14) 2_556
N10 N9 1.33(2) .
N10 C11 1.35(2) .
N11 N12 1.36(2) .
N11 C01B 1.33(2) .
N13 N12 1.32(2) .
N19 N18 1.32(2) .
N19 C00Q 1.35(2) .
N9 Cd02 2.387(14) 2_556
C17 N2 1.33(2) .
C17 C14 1.48(2) .
C00Q N16 1.32(2) .
C00Q C3 1.49(2) .
C11 N7 1.35(2) .
C11 C7 1.44(2) .
C13 C12 1.37(2) .
C13 C14 1.42(2) .
C13 H13 0.9300 .
N6 C10 1.35(2) .
N6 C9 1.36(2) .
C14 C15 1.39(2) .
C15 C16 1.37(2) .
C15 H15 0.9300 .
C2 C3 1.36(2) .
C2 C1 1.36(2) .
C2 H2 0.9300 .
N18 Cd01 2.348(14) 3_666
C3 C4 1.42(2) .
C20 C21 1.39(2) .
C20 H20 0.9300 .
C18 C19 1.37(3) .
C18 C22 1.40(2) .
C18 H18 0.9300 .
C22 C21 1.40(2) .
C22 C01B 1.46(2) .
C12 H12 0.9300 .
N20 C5 1.33(2) .
N20 C1 1.37(2) .
N20 Cd02 2.342(14) 3_566
C19 H19 0.9300 .
C7 C6 1.39(2) .
C7 C8 1.41(2) .
C8 C9 1.36(2) .
C8 H8 0.9300 .
C5 C4 1.36(2) .
C5 H5 0.9300 .
C6 C10 1.38(2) .
C6 H6 0.9300 .
C16 H16 0.9300 .
C9 H9 0.9300 .
C1 H1 0.9300 .
C10 H10 0.9300 .
C4 H4 0.9300 .
C1AA O1 1.490(19) .
C1AA H1AA 0.9600 .
C1AA H1AB 0.9600 .
C1AA H1AC 0.9600 .

loop_
_platon_squeeze_void_nr
_platon_squeeze_void_average_x
_platon_squeeze_void_average_y
_platon_squeeze_void_average_z
_platon_squeeze_void_volume
_platon_squeeze_void_count_electrons
_platon_squeeze_void_content
1 -0.016 0.561 0.236 1878 1657 ' '
